data_7231274
loop_
_publ_author_name
'Carletta, Andrea'
'Zba\<cnik, Marija'
'Vitkovi\'c, Matea'
'Tumanov, Nikolay'
'Stilinovi\'c, Vladimir'
'Wouters, Johan'
'Cin\<ci\'c, Dominik'

_publ_section_title
;
 Halogen-bonded cocrystals of N-salicylidene Schiff bases and
 iodoperfluorinated benzenes: hydroxyl oxygen as a halogen bond acceptor
;
_journal_issue 36
_journal_name_full CrystEngComm
_journal_page_first 5332
_journal_paper_doi 10.1039/C8CE01145A
_journal_volume 20
_journal_year 2018
_chemical_formula_moiety 'C19 H11 F4 I2 N O'
_chemical_formula_sum 'C19 H11 F4 I2 N O'
_chemical_formula_weight 599.09
_space_group_crystal_system triclinic
_space_group_IT_number 2
_space_group_name_Hall '-P 1'
_space_group_name_H-M_alt 'P -1'
_symmetry_space_group_name_Hall '-P 1'
_symmetry_space_group_name_H-M 'P -1'
_atom_sites_solution_hydrogens geom
_audit_creation_method SHELXL-2014/7
_audit_update_record
;
2018-07-06 deposited with the CCDC.
2018-08-02 downloaded from the CCDC.
;
_cell_angle_alpha 90.196(8)
_cell_angle_beta 93.824(9)
_cell_angle_gamma 100.428(7)
_cell_formula_units_Z 1
_cell_length_a 5.3298(5)
_cell_length_b 5.9839(4)
_cell_length_c 15.276(2)
_cell_measurement_reflns_used 1449
_cell_measurement_temperature 295
_cell_measurement_theta_max 26.3640
_cell_measurement_theta_min 4.5680
_cell_volume 478.02(8)
_computing_structure_refinement 'SHELXL-2014/7 (Sheldrick, 2014)'
_diffrn_ambient_temperature 295
_diffrn_detector_area_resol_mean 16.3426
_diffrn_measured_fraction_theta_full 0.994
_diffrn_measured_fraction_theta_max 0.994
_diffrn_measurement_device_type 'Xcalibur, Sapphire3'
_diffrn_radiation_type 'Mo K\a'
_diffrn_radiation_wavelength 0.71073
_diffrn_reflns_av_R_equivalents 0.0502
_diffrn_reflns_av_unetI/netI 0.0644
_diffrn_reflns_Laue_measured_fraction_full 0.994
_diffrn_reflns_Laue_measured_fraction_max 0.994
_diffrn_reflns_limit_h_max 6
_diffrn_reflns_limit_h_min -6
_diffrn_reflns_limit_k_max 7
_diffrn_reflns_limit_k_min -7
_diffrn_reflns_limit_l_max 16
_diffrn_reflns_limit_l_min -19
_diffrn_reflns_number 3293
_diffrn_reflns_point_group_measured_fraction_full 0.994
_diffrn_reflns_point_group_measured_fraction_max 0.994
_diffrn_reflns_theta_full 25.242
_diffrn_reflns_theta_max 26.996
_diffrn_reflns_theta_min 4.206
_diffrn_source 'fine-focus sealed X-ray tube'
_exptl_absorpt_coefficient_mu 3.335
_exptl_absorpt_correction_T_max 1.00000
_exptl_absorpt_correction_T_min 0.44081
_exptl_absorpt_correction_type multi-scan
_exptl_absorpt_process_details
;
CrysAlisPro 1.171.38.43 (Rigaku Oxford Diffraction, 2015)
Empirical absorption correction using spherical harmonics,
 implemented in SCALE3 ABSPACK scaling algorithm.
;
_exptl_crystal_colour yellow
_exptl_crystal_density_diffrn 2.081
_exptl_crystal_description plate
_exptl_crystal_F_000 282
_exptl_crystal_size_max 0.40
_exptl_crystal_size_mid 0.21
_exptl_crystal_size_min 0.08
_refine_diff_density_max 0.928
_refine_diff_density_min -0.788
_refine_diff_density_rms 0.127
_refine_ls_extinction_method none
_refine_ls_goodness_of_fit_ref 0.994
_refine_ls_hydrogen_treatment constr
_refine_ls_matrix_type full
_refine_ls_number_parameters 190
_refine_ls_number_reflns 2079
_refine_ls_number_restraints 92
_refine_ls_restrained_S_all 0.974
_refine_ls_R_factor_all 0.0621
_refine_ls_R_factor_gt 0.0448
_refine_ls_shift/su_max 0.000
_refine_ls_shift/su_mean 0.000
_refine_ls_structure_factor_coef Fsqd
_refine_ls_weighting_details 'w=1/[\s^2^(Fo^2^)+(0.0389P)^2^] where P=(Fo^2^+2Fc^2^)/3'
_refine_ls_weighting_scheme calc
_refine_ls_wR_factor_gt 0.0896
_refine_ls_wR_factor_ref 0.1016
_reflns_Friedel_coverage 0.000
_reflns_number_gt 1592
_reflns_number_total 2079
_reflns_threshold_expression 'I > 2\s(I)'
_cod_data_source_file c8ce01145a2.cif
_cod_data_source_block salan_14tfib
_cod_depositor_comments 'Adding full bibliography for 7231273--7231277.cif.'
_cod_original_cell_volume 478.01(8)
_cod_database_code 7231274
_shelx_shelxl_version_number 2014/7
_shelx_space_group_comment
;
The symmetry employed for this shelxl refinement is uniquely defined
by the following loop, which should always be used as a source of
symmetry information in preference to the above space-group names.
They are only intended as comments.
;

loop_
_space_group_symop_operation_xyz
'x, y, z'
'-x, -y, -z'

loop_
_atom_site_label
_atom_site_type_symbol
_atom_site_fract_x
_atom_site_fract_y
_atom_site_fract_z
_atom_site_U_iso_or_equiv
_atom_site_adp_type
_atom_site_occupancy
_atom_site_site_symmetry_order
_atom_site_calc_flag
_atom_site_refinement_flags_posn
_atom_site_refinement_flags_adp
_atom_site_refinement_flags_occupancy
_atom_site_disorder_assembly
_atom_site_disorder_group
N1 N 0.420(4) 0.934(6) 0.4854(17) 0.063(7) Uani 0.5 1 d . U P A -1
O1 O 0.594(2) 0.6584(15) 0.5900(7) 0.098(3) Uani 0.5 1 d . . P A -1
H1 H 0.4939 0.6998 0.5531 0.147 Uiso 0.5 1 calc R U P A -1
C7 C 0.603(7) 1.085(6) 0.516(3) 0.089(14) Uani 0.5 1 d . . P A -1
H7 H 0.6145 1.2305 0.4932 0.107 Uiso 0.5 1 calc R U P A -1
C1 C 0.776(7) 1.052(7) 0.577(3) 0.052(7) Uani 0.5 1 d D U P A -1
C2 C 0.782(8) 0.850(6) 0.621(3) 0.061(7) Uani 0.5 1 d D U P A -1
C3 C 0.963(5) 0.844(3) 0.6899(19) 0.066(5) Uani 0.5 1 d D U P A -1
H3 H 0.9360 0.7274 0.7300 0.079 Uiso 0.5 1 calc R U P A -1
C4 C 1.181(6) 1.009(5) 0.701(2) 0.066(8) Uani 0.5 1 d D U P A -1
H4 H 1.3197 0.9895 0.7380 0.079 Uiso 0.5 1 calc R U P A -1
C5 C 1.180(5) 1.203(5) 0.6520(15) 0.058(6) Uani 0.5 1 d D U P A -1
H5 H 1.3194 1.3223 0.6572 0.069 Uiso 0.5 1 calc R U P A -1
C6 C 0.970(8) 1.220(8) 0.596(3) 0.077(11) Uani 0.5 1 d D U P A -1
H6 H 0.9653 1.3588 0.5691 0.092 Uiso 0.5 1 calc R U P A -1
C8 C 0.213(8) 0.981(7) 0.413(3) 0.058(8) Uani 0.5 1 d D U P A -1
C9 C 0.227(9) 1.191(6) 0.373(4) 0.079(11) Uani 0.5 1 d D U P A -1
H9 H 0.3673 1.3070 0.3847 0.095 Uiso 0.5 1 calc R U P A -1
C10 C 0.022(6) 1.222(3) 0.3168(19) 0.063(5) Uani 0.5 1 d D U P A -1
H10 H 0.0049 1.3670 0.2983 0.075 Uiso 0.5 1 calc R U P A -1
C11 C -0.156(6) 1.035(4) 0.288(3) 0.059(7) Uani 0.5 1 d D U P A -1
H11 H -0.2752 1.0525 0.2425 0.071 Uiso 0.5 1 calc R U P A -1
C12 C -0.166(5) 0.822(5) 0.3246(15) 0.061(6) Uani 0.5 1 d D U P A -1
H12 H -0.2907 0.7010 0.3038 0.073 Uiso 0.5 1 calc R U P A -1
C13 C 0.010(9) 0.789(7) 0.392(3) 0.058(7) Uani 0.5 1 d D U P A -1
H13 H -0.0016 0.6524 0.4218 0.069 Uiso 0.5 1 calc R U P A -1
C14 C 0.6337(9) 0.3870(8) 0.9437(4) 0.0505(12) Uani 1 1 d . . . . .
C15 C 0.5044(10) 0.5532(9) 0.9133(4) 0.0555(13) Uani 1 1 d . . . . .
C16 C 0.3720(10) 0.6643(9) 0.9689(4) 0.0558(13) Uani 1 1 d . . . . .
F1 F 0.5000(8) 0.6078(6) 0.8276(2) 0.0819(10) Uani 1 1 d . . . . .
F2 F 0.2453(8) 0.8231(6) 0.9348(3) 0.0847(11) Uani 1 1 d . . . . .
I1 I 0.83182(7) 0.21984(6) 0.85925(3) 0.0711(2) Uani 1 1 d . . . . .

loop_
_atom_site_aniso_label
_atom_site_aniso_U_11
_atom_site_aniso_U_22
_atom_site_aniso_U_33
_atom_site_aniso_U_23
_atom_site_aniso_U_13
_atom_site_aniso_U_12
N1 0.049(9) 0.097(18) 0.053(13) -0.002(10) -0.003(8) 0.041(10)
O1 0.124(8) 0.052(5) 0.111(9) 0.020(5) -0.006(7) 0.002(5)
C7 0.13(3) 0.036(10) 0.10(3) -0.013(11) 0.07(2) -0.007(13)
C1 0.065(13) 0.069(13) 0.034(11) 0.027(8) 0.011(8) 0.039(10)
C2 0.067(13) 0.048(12) 0.068(14) 0.005(11) 0.003(11) 0.013(8)
C3 0.088(12) 0.042(11) 0.080(11) 0.006(10) 0.022(9) 0.036(10)
C4 0.072(12) 0.088(16) 0.041(11) 0.004(14) 0.022(9) 0.015(11)
C5 0.065(9) 0.085(10) 0.030(13) 0.020(8) 0.026(9) 0.024(8)
C6 0.079(18) 0.082(19) 0.067(19) 0.004(13) 0.008(12) 0.006(13)
C8 0.079(14) 0.071(17) 0.034(14) -0.003(12) 0.002(10) 0.040(12)
C9 0.082(17) 0.060(16) 0.10(2) 0.004(13) 0.000(15) 0.012(12)
C10 0.096(11) 0.038(9) 0.070(10) 0.007(8) 0.016(8) 0.049(9)
C11 0.060(12) 0.069(11) 0.056(14) 0.021(9) 0.005(11) 0.030(10)
C12 0.082(11) 0.069(11) 0.024(12) 0.001(9) 0.016(9) -0.009(8)
C13 0.081(17) 0.059(12) 0.040(11) 0.010(8) 0.007(10) 0.030(11)
C14 0.049(2) 0.047(3) 0.057(3) -0.003(2) 0.006(2) 0.012(2)
C15 0.059(3) 0.058(3) 0.052(3) -0.001(2) 0.010(3) 0.015(2)
C16 0.055(3) 0.053(3) 0.063(4) 0.002(2) 0.001(3) 0.018(2)
F1 0.111(3) 0.090(2) 0.054(2) 0.0107(17) 0.016(2) 0.041(2)
F2 0.107(3) 0.083(2) 0.080(3) 0.0123(18) 0.007(2) 0.059(2)
I1 0.0639(3) 0.0723(3) 0.0805(4) -0.0167(2) 0.0148(2) 0.0183(2)

loop_
_atom_type_symbol
_atom_type_description
_atom_type_scat_dispersion_real
_atom_type_scat_dispersion_imag
_atom_type_scat_source
C C 0.0033 0.0016 'International Tables Vol C Tables 4.2.6.8 and 6.1.1.4'
H H 0.0000 0.0000 'International Tables Vol C Tables 4.2.6.8 and 6.1.1.4'
N N 0.0061 0.0033 'International Tables Vol C Tables 4.2.6.8 and 6.1.1.4'
O O 0.0106 0.0060 'International Tables Vol C Tables 4.2.6.8 and 6.1.1.4'
F F 0.0171 0.0103 'International Tables Vol C Tables 4.2.6.8 and 6.1.1.4'
I I -0.4742 1.8119 'International Tables Vol C Tables 4.2.6.8 and 6.1.1.4'

loop_
_geom_angle_atom_site_label_1
_geom_angle_atom_site_label_2
_geom_angle_atom_site_label_3
_geom_angle
_geom_angle_site_symmetry_1
_geom_angle_site_symmetry_3
C7 N1 C8 123(3) . .
C2 O1 H1 109.5 . .
N1 C7 C1 125(2) . .
N1 C7 H7 117.6 . .
C1 C7 H7 117.6 . .
C7 C1 C2 126(3) . .
C7 C1 C6 118(3) . .
C2 C1 C6 117(2) . .
C3 C2 C1 119.6(17) . .
C3 C2 O1 124(3) . .
C1 C2 O1 116(2) . .
C4 C3 C2 121(2) . .
C4 C3 H3 119.3 . .
C2 C3 H3 119.3 . .
C3 C4 C5 116(2) . .
C3 C4 H4 122.0 . .
C5 C4 H4 122.0 . .
C6 C5 C4 119.4(18) . .
C6 C5 H5 120.3 . .
C4 C5 H5 120.3 . .
C5 C6 C1 125(3) . .
C5 C6 H6 117.7 . .
C1 C6 H6 117.7 . .
C13 C8 C9 124(2) . .
C13 C8 N1 114(3) . .
C9 C8 N1 122(3) . .
C10 C9 C8 117(2) . .
C10 C9 H9 121.4 . .
C8 C9 H9 121.4 . .
C11 C10 C9 119.1(15) . .
C11 C10 H10 120.5 . .
C9 C10 H10 120.5 . .
C10 C11 C12 123(2) . .
C10 C11 H11 118.6 . .
C12 C11 H11 118.6 . .
C13 C12 C11 120(2) . .
C13 C12 H12 119.9 . .
C11 C12 H12 119.9 . .
C8 C13 C12 115(3) . .
C8 C13 H13 122.4 . .
C12 C13 H13 122.4 . .
C16 C14 C15 117.9(5) 2_667 .
C16 C14 I1 121.4(4) 2_667 .
C15 C14 I1 120.7(4) . .
F1 C15 C14 120.4(5) . .
F1 C15 C16 118.6(5) . .
C14 C15 C16 121.0(5) . .
F2 C16 C14 120.7(5) . 2_667
F2 C16 C15 118.2(5) . .
C14 C16 C15 121.1(5) 2_667 .

loop_
_geom_bond_atom_site_label_1
_geom_bond_atom_site_label_2
_geom_bond_distance
_geom_bond_site_symmetry_2
N1 C7 1.27(2) .
N1 C8 1.58(4) .
O1 C2 1.44(3) .
O1 H1 0.8200 .
C7 C1 1.31(5) .
C7 H7 0.9300 .
C1 C2 1.386(10) .
C1 C6 1.32(5) .
C2 C3 1.386(10) .
C3 C4 1.380(10) .
C3 H3 0.9300 .
C4 C5 1.384(10) .
C4 H4 0.9300 .
C5 C6 1.383(10) .
C5 H5 0.9300 .
C6 H6 0.9300 .
C8 C13 1.45(5) .
C8 C9 1.386(10) .
C9 C10 1.385(10) .
C9 H9 0.9300 .
C10 C11 1.380(10) .
C10 H10 0.9300 .
C11 C12 1.387(10) .
C11 H11 0.9300 .
C12 C13 1.383(10) .
C12 H12 0.9300 .
C13 H13 0.9300 .
C14 C16 1.371(7) 2_667
C14 C15 1.374(7) .
C14 I1 2.082(5) .
C15 F1 1.349(6) .
C15 C16 1.382(7) .
C16 F2 1.349(6) .
C16 C14 1.371(7) 2_667
